data_4121047
loop_
_publ_author_name
'Yunzhe Jiao'
'James Morris'
'William W. Brennessel'
'William D. Jones'

_publ_contact_author_address
;
 'Department of Chemistry, University of Rochester, Rochester,  
New York 14627'
;
_publ_contact_author_email jones@chem.rochester.edu
_publ_contact_author_name 'William D. Jones'
_publ_section_title
;
 Kinetic and Thermodynamic Selectivity of Intermolecular C-H Activation at
 [Tp'Rh(PMe3)]. How Does the Ancillary Ligand Affect the Metal-Carbon Bond
 Strength?
;
_journal_name_full 'Journal of the American Chemical Society'
_journal_page_first 16198
_journal_page_last 16212
_journal_paper_doi 10.1021/ja4080985
_journal_volume 135
_journal_year 2013
_chemical_formula_moiety 'C24 H41 B N6 P Rh'
_chemical_formula_sum 'C24 H41 B N6 P Rh'
_chemical_formula_weight 558.32
_chemical_name_common jonyj28
_chemical_name_systematic
; 
 ? 
;
_space_group_IT_number 14
_symmetry_cell_setting monoclinic
_symmetry_space_group_name_Hall '-P 2yn'
_symmetry_space_group_name_H-M 'P 1 21/n 1'
_atom_sites_solution_hydrogens geom
_atom_sites_solution_primary direct
_atom_sites_solution_secondary difmap
_audit_creation_method SHELXL-97
_cell_angle_alpha 90.00
_cell_angle_beta 101.942(2)
_cell_angle_gamma 90.00
_cell_formula_units_Z 4
_cell_length_a 9.5771(7)
_cell_length_b 13.5751(10)
_cell_length_c 21.7735(16)
_cell_measurement_reflns_used 4089
_cell_measurement_temperature 100.0(1)
_cell_measurement_theta_max 24.99
_cell_measurement_theta_min 2.19
_cell_volume 2769.5(4)
_computing_cell_refinement 'SAINT (Bruker, 2009)'
_computing_data_collection 'APEX2 (Bruker, 2011)'
_computing_data_reduction 'SAINT (Bruker, 2009)'
_computing_molecular_graphics 'SHELXTL (Sheldrick, 2008)'
_computing_publication_material 'SHELXTL (Sheldrick, 2008)'
_computing_structure_refinement 'SHELXL-97 (Sheldrick, 2008)'
_computing_structure_solution 'SIR97 (Altomare et al., 1999)'
_diffrn_ambient_temperature 100.0(1)
_diffrn_measured_fraction_theta_full 1.000
_diffrn_measured_fraction_theta_max 1.000
_diffrn_measurement_device_type 'Bruker SMART APEX II CCD Platform'
_diffrn_measurement_method 'area detector, \w scans per \f'
_diffrn_radiation_monochromator graphite
_diffrn_radiation_source 'fine-focus sealed tube'
_diffrn_radiation_type MoK\a
_diffrn_radiation_wavelength 0.71073
_diffrn_reflns_av_R_equivalents 0.1243
_diffrn_reflns_av_sigmaI/netI 0.0886
_diffrn_reflns_limit_h_max 12
_diffrn_reflns_limit_h_min -12
_diffrn_reflns_limit_k_max 17
_diffrn_reflns_limit_k_min -17
_diffrn_reflns_limit_l_max 28
_diffrn_reflns_limit_l_min -28
_diffrn_reflns_number 33444
_diffrn_reflns_theta_full 27.48
_diffrn_reflns_theta_max 27.48
_diffrn_reflns_theta_min 1.78
_diffrn_standards_number 0
_exptl_absorpt_coefficient_mu 0.697
_exptl_absorpt_correction_T_max 0.9660
_exptl_absorpt_correction_T_min 0.8732
_exptl_absorpt_correction_type multi-scan
_exptl_absorpt_process_details 'SADABS (Sheldrick, 2008)'
_exptl_crystal_colour colorless
_exptl_crystal_density_diffrn 1.339
_exptl_crystal_description plate
_exptl_crystal_F_000 1168
_exptl_crystal_size_max 0.20
_exptl_crystal_size_mid 0.18
_exptl_crystal_size_min 0.05
_refine_diff_density_max 1.820
_refine_diff_density_min -0.542
_refine_diff_density_rms 0.113
_refine_ls_extinction_method none
_refine_ls_goodness_of_fit_ref 1.008
_refine_ls_hydrogen_treatment constr
_refine_ls_matrix_type full
_refine_ls_number_parameters 329
_refine_ls_number_reflns 6370
_refine_ls_number_restraints 12
_refine_ls_restrained_S_all 1.008
_refine_ls_R_factor_all 0.0986
_refine_ls_R_factor_gt 0.0496
_refine_ls_shift/su_max 0.001
_refine_ls_shift/su_mean 0.000
_refine_ls_structure_factor_coef Fsqd
_refine_ls_weighting_details 'calc w=1/[\s^2^(Fo^2^)+(0.0496P)^2^+0.7106P] where P=(Fo^2^+2Fc^2^)/3'
_refine_ls_weighting_scheme calc
_refine_ls_wR_factor_gt 0.1011
_refine_ls_wR_factor_ref 0.1202
_reflns_number_gt 4083
_reflns_number_total 6370
_reflns_threshold_expression >2sigma(I)
_cod_data_source_file ja4080985_si_002_02.cif
_cod_data_source_block 3m
_cod_database_code 4121047

loop_
_symmetry_equiv_pos_as_xyz
'x, y, z'
'-x+1/2, y+1/2, -z+1/2'
'-x, -y, -z'
'x-1/2, -y-1/2, z-1/2'

loop_
_atom_site_label
_atom_site_type_symbol
_atom_site_fract_x
_atom_site_fract_y
_atom_site_fract_z
_atom_site_U_iso_or_equiv
_atom_site_adp_type
_atom_site_occupancy
_atom_site_symmetry_multiplicity
_atom_site_calc_flag
_atom_site_refinement_flags
_atom_site_disorder_assembly
_atom_site_disorder_group
Rh1 Rh 0.07883(4) 0.67207(3) 0.190989(16) 0.02222(11) Uani 1 1 d . A .
H1 H -0.0803 0.6775 0.1782 0.044 Uiso 1 1 d R . .
N1 N 0.0693(4) 0.7469(3) 0.10314(17) 0.0263(8) Uani 1 1 d . . .
N2 N 0.1717(4) 0.7228(3) 0.07015(16) 0.0247(8) Uani 1 1 d . . .
N3 N 0.0790(4) 0.5436(3) 0.13603(15) 0.0226(8) Uani 1 1 d . . .
N4 N 0.1648(4) 0.5428(3) 0.09272(16) 0.0234(8) Uani 1 1 d . . .
N5 N 0.3169(4) 0.6619(3) 0.20420(16) 0.0259(8) Uani 1 1 d . . .
N6 N 0.3678(4) 0.6453(3) 0.15047(17) 0.0262(8) Uani 1 1 d . . .
B1 B 0.2640(6) 0.6303(4) 0.0876(2) 0.0279(12) Uani 1 1 d . . .
H1B H 0.3189 0.6166 0.0542 0.034 Uiso 1 1 calc R . .
C1 C -0.0161(5) 0.8128(4) 0.0686(2) 0.0360(12) Uani 1 1 d . . .
C2 C 0.0355(5) 0.8351(4) 0.0147(2) 0.0359(11) Uani 1 1 d . . .
H2 H -0.0034 0.8812 -0.0170 0.043 Uiso 1 1 calc R . .
C3 C 0.1524(5) 0.7778(3) 0.0169(2) 0.0294(11) Uani 1 1 d . . .
C4 C 0.0060(5) 0.4589(3) 0.1296(2) 0.0252(10) Uani 1 1 d . . .
C5 C 0.0445(5) 0.4035(3) 0.0822(2) 0.0272(10) Uani 1 1 d . . .
H5 H 0.0086 0.3405 0.0679 0.033 Uiso 1 1 calc R . .
C6 C 0.1450(5) 0.4578(3) 0.0599(2) 0.0270(10) Uani 1 1 d . . .
C7 C 0.4328(5) 0.6597(3) 0.2514(2) 0.0276(10) Uani 1 1 d . . .
C8 C 0.5545(5) 0.6438(3) 0.2278(2) 0.0317(11) Uani 1 1 d . . .
H8 H 0.6497 0.6399 0.2513 0.038 Uiso 1 1 calc R . .
C9 C 0.5111(5) 0.6349(3) 0.1646(2) 0.0303(11) Uani 1 1 d . . .
C10 C -0.1488(6) 0.8513(5) 0.0861(3) 0.0555(17) Uani 1 1 d . . .
H10A H -0.1820 0.8044 0.1141 0.083 Uiso 1 1 calc R . .
H10B H -0.2230 0.8601 0.0481 0.083 Uiso 1 1 calc R . .
H10C H -0.1285 0.9148 0.1075 0.083 Uiso 1 1 calc R . .
C11 C 0.2499(5) 0.7700(4) -0.0284(2) 0.0355(12) Uani 1 1 d . . .
H11A H 0.2168 0.8143 -0.0640 0.053 Uiso 1 1 calc R . .
H11B H 0.2500 0.7020 -0.0436 0.053 Uiso 1 1 calc R . .
H11C H 0.3469 0.7885 -0.0073 0.053 Uiso 1 1 calc R . .
C12 C -0.0995(5) 0.4338(3) 0.1687(2) 0.0305(11) Uani 1 1 d . . .
H12A H -0.1220 0.4930 0.1905 0.046 Uiso 1 1 calc R . .
H12B H -0.0591 0.3835 0.1996 0.046 Uiso 1 1 calc R . .
H12C H -0.1868 0.4084 0.1417 0.046 Uiso 1 1 calc R . .
C13 C 0.2222(5) 0.4321(3) 0.0092(2) 0.0341(12) Uani 1 1 d . . .
H13A H 0.2067 0.4840 -0.0228 0.051 Uiso 1 1 calc R . .
H13B H 0.1861 0.3693 -0.0099 0.051 Uiso 1 1 calc R . .
H13C H 0.3245 0.4262 0.0271 0.051 Uiso 1 1 calc R . .
C14 C 0.4224(5) 0.6687(4) 0.3187(2) 0.0382(12) Uani 1 1 d . . .
H14A H 0.3266 0.6495 0.3233 0.057 Uiso 1 1 calc R . .
H14B H 0.4407 0.7371 0.3324 0.057 Uiso 1 1 calc R . .
H14C H 0.4932 0.6255 0.3444 0.057 Uiso 1 1 calc R . .
C15 C 0.5958(5) 0.6160(4) 0.1148(2) 0.0417(13) Uani 1 1 d . . .
H15A H 0.6979 0.6162 0.1339 0.063 Uiso 1 1 calc R . .
H15B H 0.5755 0.6676 0.0828 0.063 Uiso 1 1 calc R . .
H15C H 0.5692 0.5517 0.0954 0.063 Uiso 1 1 calc R . .
C16 C 0.0711(5) 0.5971(3) 0.2676(2) 0.0271(10) Uani 1 1 d . . .
C17 C 0.0616(5) 0.5522(3) 0.3138(2) 0.0260(10) Uani 1 1 d . . .
C18 C 0.0481(5) 0.5011(4) 0.3725(2) 0.0318(11) Uani 1 1 d . . .
C19 C 0.1846(6) 0.5197(4) 0.4225(2) 0.0475(15) Uani 1 1 d . . .
H19A H 0.1972 0.5906 0.4298 0.071 Uiso 1 1 calc R . .
H19B H 0.2671 0.4931 0.4078 0.071 Uiso 1 1 calc R . .
H19C H 0.1765 0.4870 0.4618 0.071 Uiso 1 1 calc R . .
C20 C 0.0295(6) 0.3903(4) 0.3620(2) 0.0363(12) Uani 1 1 d . . .
H20A H -0.0552 0.3778 0.3291 0.054 Uiso 1 1 calc R . .
H20B H 0.0177 0.3587 0.4011 0.054 Uiso 1 1 calc R . .
H20C H 0.1140 0.3633 0.3492 0.054 Uiso 1 1 calc R . .
C21 C -0.0773(6) 0.5426(4) 0.3954(3) 0.0546(16) Uani 1 1 d . . .
H21A H -0.1642 0.5337 0.3631 0.082 Uiso 1 1 calc R . .
H21B H -0.0618 0.6129 0.4044 0.082 Uiso 1 1 calc R . .
H21C H -0.0877 0.5081 0.4338 0.082 Uiso 1 1 calc R . .
P1 P 0.05991(13) 0.80639(8) 0.24916(6) 0.0285(3) Uani 1 1 d D . .
C22 C 0.104(2) 0.7968(17) 0.3353(5) 0.043(4) Uani 0.58(3) 1 d PDU A 1
H22A H 0.2016 0.7713 0.3487 0.064 Uiso 0.58(3) 1 calc PR A 1
H22B H 0.0371 0.7519 0.3493 0.064 Uiso 0.58(3) 1 calc PR A 1
H22C H 0.0980 0.8621 0.3537 0.064 Uiso 0.58(3) 1 calc PR A 1
C23 C -0.1167(15) 0.855(3) 0.2461(14) 0.052(5) Uani 0.58(3) 1 d PD A 1
H23A H -0.1758 0.8041 0.2604 0.078 Uiso 0.58(3) 1 calc PR A 1
H23B H -0.1595 0.8736 0.2029 0.078 Uiso 0.58(3) 1 calc PR A 1
H23C H -0.1108 0.9124 0.2735 0.078 Uiso 0.58(3) 1 calc PR A 1
C24 C 0.172(2) 0.9085(11) 0.2375(10) 0.045(4) Uani 0.58(3) 1 d PD A 1
H24A H 0.1598 0.9625 0.2658 0.068 Uiso 0.58(3) 1 calc PR A 1
H24B H 0.1452 0.9312 0.1939 0.068 Uiso 0.58(3) 1 calc PR A 1
H24C H 0.2720 0.8874 0.2464 0.068 Uiso 0.58(3) 1 calc PR A 1
C22' C 0.150(3) 0.813(3) 0.3300(8) 0.055(7) Uani 0.42(3) 1 d PDU A 5
H22D H 0.2527 0.8231 0.3324 0.083 Uiso 0.42(3) 1 calc PR A 5
H22E H 0.1355 0.7517 0.3514 0.083 Uiso 0.42(3) 1 calc PR A 5
H22F H 0.1122 0.8685 0.3504 0.083 Uiso 0.42(3) 1 calc PR A 5
C23' C -0.119(2) 0.836(4) 0.257(2) 0.052(5) Uani 0.42(3) 1 d PD A 5
H23D H -0.1496 0.7891 0.2856 0.078 Uiso 0.42(3) 1 calc PR A 5
H23E H -0.1831 0.8321 0.2156 0.078 Uiso 0.42(3) 1 calc PR A 5
H23F H -0.1206 0.9029 0.2736 0.078 Uiso 0.42(3) 1 calc PR A 5
C24' C 0.121(3) 0.9159(15) 0.2151(12) 0.045(4) Uani 0.42(3) 1 d PD A 5
H24D H 0.0895 0.9746 0.2345 0.068 Uiso 0.42(3) 1 calc PR A 5
H24E H 0.0820 0.9169 0.1698 0.068 Uiso 0.42(3) 1 calc PR A 5
H24F H 0.2258 0.9154 0.2225 0.068 Uiso 0.42(3) 1 calc PR A 5

loop_
_atom_site_aniso_label
_atom_site_aniso_U_11
_atom_site_aniso_U_22
_atom_site_aniso_U_33
_atom_site_aniso_U_23
_atom_site_aniso_U_13
_atom_site_aniso_U_12
Rh1 0.02584(18) 0.01798(17) 0.02183(17) 0.00012(16) 0.00259(12) -0.00034(16)
N1 0.029(2) 0.021(2) 0.029(2) 0.0012(16) 0.0069(16) 0.0027(16)
N2 0.027(2) 0.020(2) 0.026(2) 0.0013(16) 0.0033(16) -0.0035(16)
N3 0.030(2) 0.0193(19) 0.0186(18) 0.0014(15) 0.0043(15) -0.0029(16)
N4 0.029(2) 0.0212(19) 0.0193(18) 0.0006(15) 0.0028(15) 0.0018(16)
N5 0.030(2) 0.021(2) 0.0265(19) -0.0020(16) 0.0059(15) -0.0029(16)
N6 0.028(2) 0.022(2) 0.029(2) -0.0007(16) 0.0047(16) -0.0023(15)
B1 0.031(3) 0.024(3) 0.029(3) 0.001(2) 0.007(2) 0.001(2)
C1 0.044(3) 0.029(3) 0.034(3) 0.004(2) 0.006(2) 0.002(2)
C2 0.043(3) 0.031(3) 0.032(3) 0.009(2) 0.004(2) -0.001(2)
C3 0.036(3) 0.027(3) 0.022(2) 0.001(2) 0.001(2) -0.008(2)
C4 0.026(2) 0.024(2) 0.023(2) 0.0028(19) -0.0019(18) 0.0004(19)
C5 0.033(3) 0.020(2) 0.024(2) 0.0001(19) -0.0038(19) -0.0025(19)
C6 0.030(2) 0.027(2) 0.022(2) -0.0037(19) -0.0014(19) 0.005(2)
C7 0.034(2) 0.017(2) 0.029(2) -0.0002(19) -0.0007(19) -0.0043(19)
C8 0.027(2) 0.024(2) 0.042(3) 0.001(2) 0.000(2) -0.0038(19)
C9 0.029(3) 0.022(2) 0.039(3) 0.004(2) 0.003(2) -0.0011(19)
C10 0.061(4) 0.062(4) 0.044(3) 0.018(3) 0.011(3) 0.027(3)
C11 0.039(3) 0.041(3) 0.026(3) 0.006(2) 0.006(2) -0.010(2)
C12 0.036(3) 0.021(2) 0.034(3) -0.002(2) 0.005(2) -0.005(2)
C13 0.049(3) 0.026(3) 0.028(3) -0.003(2) 0.008(2) 0.002(2)
C14 0.037(3) 0.040(3) 0.034(3) -0.002(2) -0.001(2) 0.002(3)
C15 0.032(3) 0.048(3) 0.048(3) -0.003(3) 0.013(2) 0.005(2)
C16 0.029(3) 0.021(2) 0.031(3) -0.008(2) 0.004(2) 0.0010(19)
C17 0.027(2) 0.026(2) 0.024(2) -0.001(2) 0.0031(19) -0.0012(19)
C18 0.040(3) 0.032(3) 0.026(2) 0.003(2) 0.011(2) 0.003(2)
C19 0.066(4) 0.047(3) 0.027(3) 0.005(2) 0.005(3) -0.013(3)
C20 0.049(3) 0.032(3) 0.029(3) 0.004(2) 0.010(2) -0.003(2)
C21 0.062(4) 0.053(4) 0.060(4) 0.011(3) 0.039(3) 0.008(3)
P1 0.0304(6) 0.0203(6) 0.0361(7) -0.0027(5) 0.0100(5) 0.0002(5)
C22 0.053(12) 0.037(8) 0.032(5) -0.021(5) -0.005(5) -0.001(8)
C23 0.040(3) 0.079(12) 0.036(10) -0.018(7) 0.009(3) 0.015(4)
C24 0.062(10) 0.022(4) 0.059(11) -0.008(5) 0.029(7) -0.010(6)
C22' 0.039(13) 0.040(13) 0.076(11) -0.028(8) -0.015(8) 0.007(10)
C23' 0.040(3) 0.079(12) 0.036(10) -0.018(7) 0.009(3) 0.015(4)
C24' 0.062(10) 0.022(4) 0.059(11) -0.008(5) 0.029(7) -0.010(6)

loop_
_atom_type_symbol
_atom_type_description
_atom_type_scat_dispersion_real
_atom_type_scat_dispersion_imag
_atom_type_scat_source
C C 0.0033 0.0016 'International Tables Vol C Tables 4.2.6.8 and 6.1.1.4'
H H 0.0000 0.0000 'International Tables Vol C Tables 4.2.6.8 and 6.1.1.4'
B B 0.0013 0.0007 'International Tables Vol C Tables 4.2.6.8 and 6.1.1.4'
N N 0.0061 0.0033 'International Tables Vol C Tables 4.2.6.8 and 6.1.1.4'
P P 0.1023 0.0942 'International Tables Vol C Tables 4.2.6.8 and 6.1.1.4'
Rh Rh -1.1178 0.9187 'International Tables Vol C Tables 4.2.6.8 and 6.1.1.4'

loop_
_geom_angle_atom_site_label_1
_geom_angle_atom_site_label_2
_geom_angle_atom_site_label_3
_geom_angle
C16 Rh1 N3 93.28(15)
C16 Rh1 N1 174.63(16)
N3 Rh1 N1 83.76(13)
C16 Rh1 N5 94.29(16)
N3 Rh1 N5 84.39(13)
N1 Rh1 N5 89.89(13)
C16 Rh1 P1 85.46(13)
N3 Rh1 P1 175.38(10)
N1 Rh1 P1 97.14(10)
N5 Rh1 P1 100.13(10)
C16 Rh1 H1 88.2
N3 Rh1 H1 93.2
N1 Rh1 H1 87.5
N5 Rh1 H1 176.6
P1 Rh1 H1 82.4
C1 N1 N2 106.7(4)
C1 N1 Rh1 136.6(3)
N2 N1 Rh1 116.8(3)
C3 N2 N1 109.3(4)
C3 N2 B1 129.0(4)
N1 N2 B1 120.2(4)
C4 N3 N4 107.2(3)
C4 N3 Rh1 135.0(3)
N4 N3 Rh1 117.7(3)
C6 N4 N3 109.3(4)
C6 N4 B1 130.0(4)
N3 N4 B1 120.6(3)
C7 N5 N6 105.3(4)
C7 N5 Rh1 138.9(3)
N6 N5 Rh1 115.5(2)
C9 N6 N5 110.2(4)
C9 N6 B1 129.2(4)
N5 N6 B1 120.2(4)
N6 B1 N2 110.3(4)
N6 B1 N4 109.6(4)
N2 B1 N4 108.5(4)
N6 B1 H1B 109.5
N2 B1 H1B 109.5
N4 B1 H1B 109.5
N1 C1 C2 109.6(4)
N1 C1 C10 123.1(4)
C2 C1 C10 127.2(4)
C3 C2 C1 106.3(4)
C3 C2 H2 126.9
C1 C2 H2 126.9
C2 C3 N2 108.0(4)
C2 C3 C11 129.9(4)
N2 C3 C11 122.0(4)
N3 C4 C5 109.3(4)
N3 C4 C12 122.5(4)
C5 C4 C12 128.1(4)
C6 C5 C4 106.6(4)
C6 C5 H5 126.7
C4 C5 H5 126.7
N4 C6 C5 107.6(4)
N4 C6 C13 123.7(4)
C5 C6 C13 128.7(4)
N5 C7 C8 110.1(4)
N5 C7 C14 122.3(4)
C8 C7 C14 127.5(4)
C9 C8 C7 106.6(4)
C9 C8 H8 126.7
C7 C8 H8 126.7
N6 C9 C8 107.8(4)
N6 C9 C15 121.8(4)
C8 C9 C15 130.4(4)
C1 C10 H10A 109.5
C1 C10 H10B 109.5
H10A C10 H10B 109.5
C1 C10 H10C 109.5
H10A C10 H10C 109.5
H10B C10 H10C 109.5
C3 C11 H11A 109.5
C3 C11 H11B 109.5
H11A C11 H11B 109.5
C3 C11 H11C 109.5
H11A C11 H11C 109.5
H11B C11 H11C 109.5
C4 C12 H12A 109.5
C4 C12 H12B 109.5
H12A C12 H12B 109.5
C4 C12 H12C 109.5
H12A C12 H12C 109.5
H12B C12 H12C 109.5
C6 C13 H13A 109.5
C6 C13 H13B 109.5
H13A C13 H13B 109.5
C6 C13 H13C 109.5
H13A C13 H13C 109.5
H13B C13 H13C 109.5
C7 C14 H14A 109.5
C7 C14 H14B 109.5
H14A C14 H14B 109.5
C7 C14 H14C 109.5
H14A C14 H14C 109.5
H14B C14 H14C 109.5
C9 C15 H15A 109.5
C9 C15 H15B 109.5
H15A C15 H15B 109.5
C9 C15 H15C 109.5
H15A C15 H15C 109.5
H15B C15 H15C 109.5
C17 C16 Rh1 177.8(4)
C16 C17 C18 177.2(5)
C17 C18 C21 109.2(4)
C17 C18 C20 111.1(4)
C21 C18 C20 110.0(4)
C17 C18 C19 108.6(4)
C21 C18 C19 108.9(4)
C20 C18 C19 108.8(4)
C18 C19 H19A 109.5
C18 C19 H19B 109.5
H19A C19 H19B 109.5
C18 C19 H19C 109.5
H19A C19 H19C 109.5
H19B C19 H19C 109.5
C18 C20 H20A 109.5
C18 C20 H20B 109.5
H20A C20 H20B 109.5
C18 C20 H20C 109.5
H20A C20 H20C 109.5
H20B C20 H20C 109.5
C18 C21 H21A 109.5
C18 C21 H21B 109.5
H21A C21 H21B 109.5
C18 C21 H21C 109.5
H21A C21 H21C 109.5
H21B C21 H21C 109.5
C23 P1 C24 107.3(10)
C22' P1 C24' 103.2(10)
C23' P1 C24' 104.5(14)
C23 P1 C22 94.6(9)
C24 P1 C22 100.3(7)
C22' P1 Rh1 121.0(12)
C23' P1 Rh1 115.0(17)
C23 P1 Rh1 117.3(12)
C24 P1 Rh1 115.1(6)
C24' P1 Rh1 111.3(9)
C22 P1 Rh1 119.2(8)
P1 C22 H22A 109.5
P1 C22 H22B 109.5
P1 C22 H22C 109.5
P1 C23 H23A 109.5
P1 C23 H23B 109.5
P1 C23 H23C 109.5
P1 C24 H24A 109.5
P1 C24 H24B 109.5
P1 C24 H24C 109.5
P1 C22' H22D 109.5
P1 C22' H22E 109.5
P1 C22' H22F 109.5
P1 C23' H23D 109.5
P1 C23' H23E 109.5
P1 C23' H23F 109.5
P1 C24' H24D 109.5
P1 C24' H24E 109.5
P1 C24' H24F 109.5

loop_
_geom_bond_atom_site_label_1
_geom_bond_atom_site_label_2
_geom_bond_distance
Rh1 C16 1.968(5)
Rh1 N3 2.115(3)
Rh1 N1 2.151(4)
Rh1 N5 2.242(4)
Rh1 P1 2.2487(12)
Rh1 H1 1.4930
N1 C1 1.334(6)
N1 N2 1.370(5)
N2 C3 1.359(6)
N2 B1 1.537(6)
N3 C4 1.338(5)
N3 N4 1.374(5)
N4 C6 1.351(5)
N4 B1 1.539(6)
N5 C7 1.349(5)
N5 N6 1.376(5)
N6 C9 1.351(6)
N6 B1 1.529(6)
B1 H1B 1.0000
C1 C2 1.397(7)
C1 C10 1.494(7)
C2 C3 1.356(7)
C2 H2 0.9500
C3 C11 1.496(7)
C4 C5 1.386(6)
C4 C12 1.489(6)
C5 C6 1.378(6)
C5 H5 0.9500
C6 C13 1.490(6)
C7 C8 1.384(6)
C7 C14 1.493(6)
C8 C9 1.358(6)
C8 H8 0.9500
C9 C15 1.504(7)
C10 H10A 0.9800
C10 H10B 0.9800
C10 H10C 0.9800
C11 H11A 0.9800
C11 H11B 0.9800
C11 H11C 0.9800
C12 H12A 0.9800
C12 H12B 0.9800
C12 H12C 0.9800
C13 H13A 0.9800
C13 H13B 0.9800
C13 H13C 0.9800
C14 H14A 0.9800
C14 H14B 0.9800
C14 H14C 0.9800
C15 H15A 0.9800
C15 H15B 0.9800
C15 H15C 0.9800
C16 C17 1.196(6)
C17 C18 1.484(6)
C18 C21 1.502(7)
C18 C20 1.526(7)
C18 C19 1.540(7)
C19 H19A 0.9800
C19 H19B 0.9800
C19 H19C 0.9800
C20 H20A 0.9800
C20 H20B 0.9800
C20 H20C 0.9800
C21 H21A 0.9800
C21 H21B 0.9800
C21 H21C 0.9800
P1 C22' 1.797(14)
P1 C23' 1.798(13)
P1 C23 1.802(11)
P1 C24 1.803(9)
P1 C24' 1.814(13)
P1 C22 1.839(9)
C22 H22A 0.9800
C22 H22B 0.9800
C22 H22C 0.9800
C23 H23A 0.9800
C23 H23B 0.9800
C23 H23C 0.9800
C24 H24A 0.9800
C24 H24B 0.9800
C24 H24C 0.9800
C22' H22D 0.9800
C22' H22E 0.9800
C22' H22F 0.9800
C23' H23D 0.9800
C23' H23E 0.9800
C23' H23F 0.9800
C24' H24D 0.9800
C24' H24E 0.9800
C24' H24F 0.9800

loop_
_geom_torsion_atom_site_label_1
_geom_torsion_atom_site_label_2
_geom_torsion_atom_site_label_3
_geom_torsion_atom_site_label_4
_geom_torsion
C16 Rh1 N1 C1 67.4(19)
N3 Rh1 N1 C1 124.2(5)
N5 Rh1 N1 C1 -151.4(5)
P1 Rh1 N1 C1 -51.2(5)
C16 Rh1 N1 N2 -110.3(17)
N3 Rh1 N1 N2 -53.4(3)
N5 Rh1 N1 N2 30.9(3)
P1 Rh1 N1 N2 131.1(3)
C1 N1 N2 C3 2.9(5)
Rh1 N1 N2 C3 -178.7(3)
C1 N1 N2 B1 -164.2(4)
Rh1 N1 N2 B1 14.1(5)
C16 Rh1 N3 C4 44.2(4)
N1 Rh1 N3 C4 -131.3(4)
N5 Rh1 N3 C4 138.2(4)
P1 Rh1 N3 C4 -29.9(15)
C16 Rh1 N3 N4 -140.7(3)
N1 Rh1 N3 N4 43.8(3)
N5 Rh1 N3 N4 -46.7(3)
P1 Rh1 N3 N4 145.3(11)
C4 N3 N4 C6 -0.1(4)
Rh1 N3 N4 C6 -176.5(3)
C4 N3 N4 B1 -179.9(4)
Rh1 N3 N4 B1 3.7(5)
C16 Rh1 N5 C7 -33.7(5)
N3 Rh1 N5 C7 -126.6(5)
N1 Rh1 N5 C7 149.7(4)
P1 Rh1 N5 C7 52.4(4)
C16 Rh1 N5 N6 139.6(3)
N3 Rh1 N5 N6 46.7(3)
N1 Rh1 N5 N6 -37.0(3)
P1 Rh1 N5 N6 -134.3(3)
C7 N5 N6 C9 -1.0(5)
Rh1 N5 N6 C9 -176.5(3)
C7 N5 N6 B1 172.6(4)
Rh1 N5 N6 B1 -2.8(5)
C9 N6 B1 N2 -126.0(5)
N5 N6 B1 N2 61.7(5)
C9 N6 B1 N4 114.6(5)
N5 N6 B1 N4 -57.7(5)
C3 N2 B1 N6 125.3(5)
N1 N2 B1 N6 -70.4(5)
C3 N2 B1 N4 -114.8(5)
N1 N2 B1 N4 49.6(5)
C6 N4 B1 N6 -120.5(5)
N3 N4 B1 N6 59.2(5)
C6 N4 B1 N2 119.0(5)
N3 N4 B1 N2 -61.2(5)
N2 N1 C1 C2 -3.1(5)
Rh1 N1 C1 C2 179.1(3)
N2 N1 C1 C10 174.8(5)
Rh1 N1 C1 C10 -3.0(8)
N1 C1 C2 C3 2.1(6)
C10 C1 C2 C3 -175.7(5)
C1 C2 C3 N2 -0.2(5)
C1 C2 C3 C11 179.6(5)
N1 N2 C3 C2 -1.7(5)
B1 N2 C3 C2 164.0(4)
N1 N2 C3 C11 178.5(4)
B1 N2 C3 C11 -15.8(7)
N4 N3 C4 C5 -0.1(4)
Rh1 N3 C4 C5 175.4(3)
N4 N3 C4 C12 -179.5(4)
Rh1 N3 C4 C12 -4.0(6)
N3 C4 C5 C6 0.2(5)
C12 C4 C5 C6 179.6(4)
N3 N4 C6 C5 0.3(5)
B1 N4 C6 C5 -179.9(4)
N3 N4 C6 C13 -179.5(4)
B1 N4 C6 C13 0.2(7)
C4 C5 C6 N4 -0.3(5)
C4 C5 C6 C13 179.5(4)
N6 N5 C7 C8 1.1(5)
Rh1 N5 C7 C8 174.8(3)
N6 N5 C7 C14 -176.3(4)
Rh1 N5 C7 C14 -2.5(7)
N5 C7 C8 C9 -0.8(5)
C14 C7 C8 C9 176.4(4)
N5 N6 C9 C8 0.6(5)
B1 N6 C9 C8 -172.3(4)
N5 N6 C9 C15 180.0(4)
B1 N6 C9 C15 7.1(7)
C7 C8 C9 N6 0.1(5)
C7 C8 C9 C15 -179.2(5)
N3 Rh1 C16 C17 -102(10)
N1 Rh1 C16 C17 -45(11)
N5 Rh1 C16 C17 174(10)
P1 Rh1 C16 C17 74(10)
Rh1 C16 C17 C18 -65(16)
C16 C17 C18 C21 40(10)
C16 C17 C18 C20 162(10)
C16 C17 C18 C19 -78(10)
C16 Rh1 P1 C22' 38.6(11)
N3 Rh1 P1 C22' 112.9(16)
N1 Rh1 P1 C22' -146.1(11)
N5 Rh1 P1 C22' -55.0(11)
C16 Rh1 P1 C23' -81.5(14)
N3 Rh1 P1 C23' -7.2(19)
N1 Rh1 P1 C23' 93.7(14)
N5 Rh1 P1 C23' -175.1(14)
C16 Rh1 P1 C23 -93.6(10)
N3 Rh1 P1 C23 -19.3(16)
N1 Rh1 P1 C23 81.7(10)
N5 Rh1 P1 C23 172.8(10)
C16 Rh1 P1 C24 138.7(8)
N3 Rh1 P1 C24 -146.9(14)
N1 Rh1 P1 C24 -46.0(8)
N5 Rh1 P1 C24 45.2(8)
C16 Rh1 P1 C24' 159.9(10)
N3 Rh1 P1 C24' -125.8(16)
N1 Rh1 P1 C24' -24.9(10)
N5 Rh1 P1 C24' 66.3(10)
C16 Rh1 P1 C22 19.5(8)
N3 Rh1 P1 C22 93.8(14)
N1 Rh1 P1 C22 -165.3(8)
N5 Rh1 P1 C22 -74.1(8)
